data_4103015
loop_
_publ_author_name
'Koya Prabhakara Rao'
'Tetsuro Kusamoto'
'Fumiyuki Toshimitsu'
'Kiyotaka Inayoshi'
'Shoko Kume'
'Ryota Sakamoto'
'Hiroshi Nishihara'

_publ_contact_author_address
;
Department of Chemistry
University of Tokyo
7-3-1 Hongo, Bunkyo-ku,
Tokyo  Japan
;
_publ_contact_author_email nisihara@chem.s.u-tokyo.ac.jp
_publ_contact_author_fax '+81 3 5841 4346'
_publ_contact_author_name 'Hiroshi Nishihara'
_publ_contact_author_phone '+81 3 5841 8063'
_publ_section_title
;
 Double Protonation of 1,5-Bis(triarylaminoethynyl)anthraquinone To Form a
 Paramagnetic Pentacyclic Dipyrylium Salt
;
_journal_name_full 'Journal of the American Chemical Society'
_journal_page_first 12472
_journal_page_last 12479
_journal_paper_doi 10.1021/ja105250f
_journal_volume 132
_journal_year 2010
_chemical_formula_moiety 'C58 H42 N2 O6'
_chemical_formula_sum 'C58 H42 N2 O6'
_chemical_formula_weight 862.94
_chemical_name_systematic
;
 ?
;
_space_group_IT_number 14
_symmetry_cell_setting monoclinic
_symmetry_space_group_name_Hall '-P 2ybc'
_symmetry_space_group_name_H-M 'P 1 21/c 1'
_atom_sites_solution_hydrogens geom
_atom_sites_solution_primary direct
_atom_sites_solution_secondary difmap
_audit_creation_method SHELXL-97
_cell_angle_alpha 90.00
_cell_angle_beta 119.718(6)
_cell_angle_gamma 90.00
_cell_formula_units_Z 2
_cell_length_a 15.703(8)
_cell_length_b 10.301(4)
_cell_length_c 15.738(8)
_cell_measurement_reflns_used 4829
_cell_measurement_temperature 113.1500
_cell_measurement_theta_max 27.5573
_cell_measurement_theta_min 2.9966
_cell_volume 2210.9(18)
_computing_cell_refinement 'CrystalClear (Rigaku/MSC Inc., 2006)'
_computing_data_collection 'CrystalClear (Rigaku/MSC Inc., 2006)'
_computing_data_reduction 'CrystalClear (Rigaku/MSC Inc., 2006)'
_computing_molecular_graphics ORTEP
_computing_publication_material wingx
_computing_structure_refinement 'SHELXL-97 (Sheldrick, 1997)'
_computing_structure_solution 'SHELXS-97 (Sheldrick, 1997)'
_diffrn_ambient_temperature 113.1500
_diffrn_detector_area_resol_mean 28.5714
_diffrn_measured_fraction_theta_full 0.991
_diffrn_measured_fraction_theta_max 0.991
_diffrn_measurement_device_type 'Rigaku Mercury'
_diffrn_measurement_method dtcell.ref
_diffrn_radiation_monochromator graphite
_diffrn_radiation_source 'fine-focus sealed tube'
_diffrn_radiation_type MoK\a
_diffrn_radiation_wavelength 0.71073
_diffrn_reflns_av_R_equivalents 0.0662
_diffrn_reflns_av_sigmaI/netI 0.0788
_diffrn_reflns_limit_h_max 20
_diffrn_reflns_limit_h_min -15
_diffrn_reflns_limit_k_max 13
_diffrn_reflns_limit_k_min -13
_diffrn_reflns_limit_l_max 20
_diffrn_reflns_limit_l_min -20
_diffrn_reflns_number 16931
_diffrn_reflns_theta_full 27.43
_diffrn_reflns_theta_max 27.43
_diffrn_reflns_theta_min 3.25
_diffrn_standards_decay_% 0
_exptl_absorpt_coefficient_mu 0.084
_exptl_absorpt_correction_T_max 0.9948
_exptl_absorpt_correction_T_min 0.9790
_exptl_absorpt_correction_type numerical
_exptl_crystal_colour Red
_exptl_crystal_density_diffrn 1.296
_exptl_crystal_density_method 'not measured'
_exptl_crystal_description Platelet
_exptl_crystal_F_000 904
_exptl_crystal_size_max 0.300
_exptl_crystal_size_mid 0.200
_exptl_crystal_size_min 0.100
_refine_diff_density_max 0.466
_refine_diff_density_min -0.275
_refine_diff_density_rms 0.062
_refine_ls_extinction_method none
_refine_ls_goodness_of_fit_ref 1.101
_refine_ls_hydrogen_treatment constr
_refine_ls_matrix_type full
_refine_ls_number_parameters 298
_refine_ls_number_reflns 5009
_refine_ls_number_restraints 0
_refine_ls_restrained_S_all 1.101
_refine_ls_R_factor_all 0.1363
_refine_ls_R_factor_gt 0.0823
_refine_ls_shift/su_max 0.000
_refine_ls_shift/su_mean 0.000
_refine_ls_structure_factor_coef Fsqd
_refine_ls_weighting_details 'calc w=1/[\s^2^(Fo^2^)+(0.0698P)^2^+1.4711P] where P=(Fo^2^+2Fc^2^)/3'
_refine_ls_weighting_scheme calc
_refine_ls_wR_factor_gt 0.1698
_refine_ls_wR_factor_ref 0.2045
_reflns_number_gt 3066
_reflns_number_total 5009
_reflns_threshold_expression >2sigma(I)
_cod_data_source_file ja105250f_si_003.cif
_cod_data_source_block 1,5-Am2Aq
_cod_database_code 4103015

loop_
_symmetry_equiv_pos_as_xyz
'x, y, z'
'-x, y+1/2, -z+1/2'
'-x, -y, -z'
'x, -y-1/2, z-1/2'

loop_
_atom_site_label
_atom_site_type_symbol
_atom_site_fract_x
_atom_site_fract_y
_atom_site_fract_z
_atom_site_U_iso_or_equiv
_atom_site_adp_type
_atom_site_occupancy
_atom_site_symmetry_multiplicity
_atom_site_calc_flag
_atom_site_refinement_flags
C1 C 0.2884(2) 1.0854(3) 0.4660(2) 0.0301(7) Uani 1 1 d .
C2 C 0.1909(2) 1.0796(3) 0.3917(2) 0.0336(7) Uani 1 1 d .
H2 H 0.1420 1.1144 0.4019 0.040 Uiso 1 1 calc R
C3 C 0.1664(2) 1.0224(3) 0.3031(2) 0.0341(7) Uani 1 1 d .
H3 H 0.1009 1.0162 0.2546 0.041 Uiso 1 1 calc R
C4 C 0.2400(2) 0.9736(3) 0.2863(2) 0.0320(7) Uani 1 1 d .
C5 C 0.3368(2) 0.9795(3) 0.3593(2) 0.0381(8) Uani 1 1 d .
H5 H 0.3860 0.9469 0.3488 0.046 Uiso 1 1 calc R
C6 C 0.3599(2) 1.0346(3) 0.4489(2) 0.0395(8) Uani 1 1 d .
H6 H 0.4251 1.0373 0.4985 0.047 Uiso 1 1 calc R
C7 C 0.3660(2) 1.2702(3) 0.5749(2) 0.0315(7) Uani 1 1 d .
C8 C 0.4529(3) 1.2909(3) 0.6624(2) 0.0401(8) Uani 1 1 d .
H8 H 0.4783 1.2259 0.7096 0.048 Uiso 1 1 calc R
C9 C 0.5015(2) 1.4088(3) 0.6790(2) 0.0417(8) Uani 1 1 d .
H9 H 0.5590 1.4229 0.7378 0.050 Uiso 1 1 calc R
C10 C 0.4649(3) 1.5060(3) 0.6085(2) 0.0382(8) Uani 1 1 d .
C11 C 0.3789(3) 1.4848(3) 0.5211(2) 0.0399(8) Uani 1 1 d .
H11 H 0.3546 1.5486 0.4730 0.048 Uiso 1 1 calc R
C12 C 0.3293(2) 1.3679(3) 0.5057(2) 0.0363(7) Uani 1 1 d .
H12 H 0.2705 1.3552 0.4478 0.044 Uiso 1 1 calc R
C13 C 0.2734(2) 1.1095(3) 0.6130(2) 0.0315(7) Uani 1 1 d .
C14 C 0.2647(2) 1.1957(3) 0.6773(2) 0.0355(7) Uani 1 1 d .
H14 H 0.2860 1.2810 0.6821 0.043 Uiso 1 1 calc R
C15 C 0.2249(2) 1.1548(3) 0.7338(2) 0.0345(7) Uani 1 1 d .
H15 H 0.2195 1.2130 0.7760 0.041 Uiso 1 1 calc R
C16 C 0.1926(2) 1.0273(3) 0.7283(2) 0.0326(7) Uani 1 1 d .
C17 C 0.2009(2) 0.9421(3) 0.6636(2) 0.0326(7) Uani 1 1 d .
H17 H 0.1794 0.8569 0.6588 0.039 Uiso 1 1 calc R
C18 C 0.2401(2) 0.9816(3) 0.6068(2) 0.0315(7) Uani 1 1 d .
H18 H 0.2447 0.9233 0.5641 0.038 Uiso 1 1 calc R
C19 C 0.1503(2) 0.9822(3) 0.7858(2) 0.0347(7) Uani 1 1 d .
C20 C 0.1142(2) 0.9447(3) 0.8327(2) 0.0345(7) Uani 1 1 d .
C21 C 0.0731(2) 0.8778(3) 0.8841(2) 0.0309(7) Uani 1 1 d .
C22 C 0.0666(2) 0.7420(3) 0.8742(2) 0.0366(7) Uani 1 1 d .
H22 H 0.0889 0.7013 0.8361 0.044 Uiso 1 1 calc R
C23 C 0.0278(2) 0.6678(3) 0.9197(2) 0.0387(8) Uani 1 1 d .
H23 H 0.0244 0.5780 0.9125 0.046 Uiso 1 1 calc R
C24 C -0.0061(2) 0.7269(3) 0.9762(2) 0.0338(7) Uani 1 1 d .
H24 H -0.0319 0.6767 1.0072 0.041 Uiso 1 1 calc R
C25 C -0.0017(2) 0.8610(3) 0.9867(2) 0.0296(7) Uani 1 1 d .
C26 C 0.0384(2) 0.9379(3) 0.9418(2) 0.0296(6) Uani 1 1 d .
C27 C 0.0403(2) 1.0807(3) 0.9524(2) 0.0339(7) Uani 1 1 d .
C28 C 0.2805(3) 0.8891(3) 0.1693(2) 0.0443(8) Uani 1 1 d .
H28A H 0.2495 0.8547 0.1040 0.066 Uiso 1 1 calc R
H28B H 0.3238 0.8250 0.2143 0.066 Uiso 1 1 calc R
H28C H 0.3174 0.9652 0.1727 0.066 Uiso 1 1 calc R
C29 C 0.4792(4) 1.7230(4) 0.5652(3) 0.0697(13) Uani 1 1 d .
H29A H 0.5222 1.7965 0.5908 0.105 Uiso 1 1 calc R
H29B H 0.4154 1.7464 0.5544 0.105 Uiso 1 1 calc R
H29C H 0.4743 1.6966 0.5044 0.105 Uiso 1 1 calc R
N N 0.31540(19) 1.1488(2) 0.55701(18) 0.0336(6) Uani 1 1 d .
O1 O 0.20737(17) 0.9225(2) 0.19433(15) 0.0408(6) Uani 1 1 d .
O2 O 0.5172(2) 1.6187(2) 0.63342(18) 0.0545(7) Uani 1 1 d .
O3 O 0.0738(2) 1.1514(2) 0.9133(2) 0.0570(8) Uani 1 1 d .

loop_
_atom_site_aniso_label
_atom_site_aniso_U_11
_atom_site_aniso_U_22
_atom_site_aniso_U_33
_atom_site_aniso_U_23
_atom_site_aniso_U_13
_atom_site_aniso_U_12
C1 0.0374(17) 0.0336(16) 0.0243(14) -0.0016(12) 0.0190(13) -0.0050(13)
C2 0.0375(17) 0.0374(17) 0.0310(15) 0.0002(13) 0.0208(14) 0.0020(14)
C3 0.0351(17) 0.0386(18) 0.0249(14) -0.0002(13) 0.0119(13) 0.0014(14)
C4 0.0391(17) 0.0337(17) 0.0257(14) -0.0015(13) 0.0180(13) -0.0033(14)
C5 0.0376(17) 0.0445(19) 0.0371(17) -0.0072(15) 0.0222(15) -0.0005(15)
C6 0.0333(17) 0.051(2) 0.0340(16) -0.0089(15) 0.0167(14) -0.0048(15)
C7 0.0406(17) 0.0331(16) 0.0242(14) -0.0023(12) 0.0188(13) -0.0060(14)
C8 0.046(2) 0.0419(19) 0.0310(16) 0.0013(14) 0.0185(15) -0.0018(16)
C9 0.0406(19) 0.047(2) 0.0298(16) -0.0073(15) 0.0114(15) -0.0071(16)
C10 0.051(2) 0.0349(18) 0.0355(17) -0.0103(14) 0.0262(16) -0.0149(16)
C11 0.054(2) 0.0385(18) 0.0299(16) -0.0011(14) 0.0227(16) -0.0072(16)
C12 0.0399(18) 0.0407(18) 0.0275(15) -0.0031(13) 0.0160(14) -0.0046(15)
C13 0.0373(17) 0.0365(17) 0.0249(14) 0.0013(12) 0.0186(13) -0.0028(14)
C14 0.0449(19) 0.0333(17) 0.0311(16) -0.0023(13) 0.0210(15) -0.0033(14)
C15 0.0417(18) 0.0388(18) 0.0284(15) -0.0031(13) 0.0213(14) 0.0002(14)
C16 0.0350(16) 0.0416(18) 0.0254(14) -0.0006(13) 0.0182(13) 0.0017(14)
C17 0.0354(16) 0.0356(17) 0.0289(15) -0.0005(13) 0.0174(13) -0.0013(14)
C18 0.0379(17) 0.0351(17) 0.0268(14) -0.0011(13) 0.0202(13) 0.0014(14)
C19 0.0339(16) 0.0437(19) 0.0281(15) -0.0026(14) 0.0165(14) 0.0000(14)
C20 0.0348(16) 0.0414(18) 0.0279(15) -0.0012(13) 0.0160(13) -0.0008(14)
C21 0.0317(16) 0.0376(17) 0.0247(14) 0.0026(13) 0.0149(13) 0.0017(13)
C22 0.0399(18) 0.0416(19) 0.0342(16) -0.0059(14) 0.0228(15) 0.0022(15)
C23 0.0446(19) 0.0332(17) 0.0422(18) 0.0005(15) 0.0245(16) 0.0006(15)
C24 0.0370(17) 0.0332(17) 0.0359(16) 0.0045(13) 0.0215(14) 0.0007(14)
C25 0.0284(15) 0.0359(17) 0.0257(14) 0.0012(12) 0.0145(13) -0.0011(13)
C26 0.0335(16) 0.0330(16) 0.0240(13) 0.0025(12) 0.0155(13) -0.0018(13)
C27 0.0391(18) 0.0360(17) 0.0332(16) 0.0029(14) 0.0230(14) -0.0036(14)
C28 0.054(2) 0.049(2) 0.0398(18) -0.0107(16) 0.0311(17) -0.0029(17)
C29 0.109(4) 0.041(2) 0.071(3) -0.004(2) 0.054(3) -0.026(2)
N 0.0434(15) 0.0361(15) 0.0281(13) -0.0074(11) 0.0229(12) -0.0107(12)
O1 0.0467(13) 0.0501(14) 0.0285(11) -0.0096(10) 0.0209(10) -0.0008(11)
O2 0.0700(18) 0.0454(15) 0.0512(15) -0.0099(12) 0.0323(14) -0.0217(13)
O3 0.090(2) 0.0400(14) 0.0769(19) -0.0018(13) 0.0692(18) -0.0104(13)

loop_
_atom_type_symbol
_atom_type_description
_atom_type_scat_dispersion_real
_atom_type_scat_dispersion_imag
_atom_type_scat_source
C C 0.0033 0.0016 'International Tables Vol C Tables 4.2.6.8 and 6.1.1.4'
H H 0.0000 0.0000 'International Tables Vol C Tables 4.2.6.8 and 6.1.1.4'
N N 0.0061 0.0033 'International Tables Vol C Tables 4.2.6.8 and 6.1.1.4'
O O 0.0106 0.0060 'International Tables Vol C Tables 4.2.6.8 and 6.1.1.4'

loop_
_geom_angle_atom_site_label_1
_geom_angle_atom_site_label_2
_geom_angle_atom_site_label_3
_geom_angle
_geom_angle_site_symmetry_3
C6 C1 C2 118.8(3) .
C6 C1 N 120.0(3) .
C2 C1 N 121.1(3) .
C3 C2 C1 120.4(3) .
C3 C2 H2 119.8 .
C1 C2 H2 119.8 .
C2 C3 C4 120.1(3) .
C2 C3 H3 120.0 .
C4 C3 H3 120.0 .
O1 C4 C5 125.0(3) .
O1 C4 C3 115.1(3) .
C5 C4 C3 119.9(3) .
C4 C5 C6 119.2(3) .
C4 C5 H5 120.4 .
C6 C5 H5 120.4 .
C1 C6 C5 121.5(3) .
C1 C6 H6 119.2 .
C5 C6 H6 119.2 .
C12 C7 C8 119.3(3) .
C12 C7 N 120.4(3) .
C8 C7 N 120.3(3) .
C9 C8 C7 119.8(3) .
C9 C8 H8 120.1 .
C7 C8 H8 120.1 .
C10 C9 C8 120.6(3) .
C10 C9 H9 119.7 .
C8 C9 H9 119.7 .
O2 C10 C11 124.8(3) .
O2 C10 C9 115.6(3) .
C11 C10 C9 119.5(3) .
C10 C11 C12 119.8(3) .
C10 C11 H11 120.1 .
C12 C11 H11 120.1 .
C7 C12 C11 121.0(3) .
C7 C12 H12 119.5 .
C11 C12 H12 119.5 .
N C13 C18 120.3(3) .
N C13 C14 121.1(3) .
C18 C13 C14 118.6(3) .
C15 C14 C13 120.5(3) .
C15 C14 H14 119.7 .
C13 C14 H14 119.7 .
C14 C15 C16 121.0(3) .
C14 C15 H15 119.5 .
C16 C15 H15 119.5 .
C15 C16 C17 118.2(3) .
C15 C16 C19 122.2(3) .
C17 C16 C19 119.6(3) .
C18 C17 C16 121.4(3) .
C18 C17 H17 119.3 .
C16 C17 H17 119.3 .
C17 C18 C13 120.3(3) .
C17 C18 H18 119.9 .
C13 C18 H18 119.9 .
C20 C19 C16 179.3(3) .
C19 C20 C21 170.2(3) .
C22 C21 C26 118.5(3) .
C22 C21 C20 116.3(3) .
C26 C21 C20 125.2(3) .
C23 C22 C21 121.4(3) .
C23 C22 H22 119.3 .
C21 C22 H22 119.3 .
C22 C23 C24 120.0(3) .
C22 C23 H23 120.0 .
C24 C23 H23 120.0 .
C23 C24 C25 120.2(3) .
C23 C24 H24 119.9 .
C25 C24 H24 119.9 .
C24 C25 C26 120.7(3) .
C24 C25 C27 117.7(3) 3_577
C26 C25 C27 121.6(3) 3_577
C25 C26 C21 119.3(3) .
C25 C26 C27 119.7(3) .
C21 C26 C27 121.0(3) .
O3 C27 C26 121.6(3) .
O3 C27 C25 119.7(3) 3_577
C26 C27 C25 118.7(3) 3_577
O1 C28 H28A 109.5 .
O1 C28 H28B 109.5 .
H28A C28 H28B 109.5 .
O1 C28 H28C 109.5 .
H28A C28 H28C 109.5 .
H28B C28 H28C 109.5 .
O2 C29 H29A 109.5 .
O2 C29 H29B 109.5 .
H29A C29 H29B 109.5 .
O2 C29 H29C 109.5 .
H29A C29 H29C 109.5 .
H29B C29 H29C 109.5 .
C13 N C7 121.2(2) .
C13 N C1 120.0(2) .
C7 N C1 117.0(2) .
C4 O1 C28 116.8(2) .
C10 O2 C29 117.3(3) .

loop_
_geom_bond_atom_site_label_1
_geom_bond_atom_site_label_2
_geom_bond_distance
_geom_bond_site_symmetry_2
C1 C6 1.381(4) .
C1 C2 1.392(4) .
C1 N 1.434(4) .
C2 C3 1.381(4) .
C2 H2 0.9300 .
C3 C4 1.401(4) .
C3 H3 0.9300 .
C4 O1 1.379(3) .
C4 C5 1.379(4) .
C5 C6 1.391(4) .
C5 H5 0.9300 .
C6 H6 0.9300 .
C7 C12 1.383(4) .
C7 C8 1.393(4) .
C7 N 1.433(4) .
C8 C9 1.389(5) .
C8 H8 0.9300 .
C9 C10 1.389(5) .
C9 H9 0.9300 .
C10 O2 1.363(4) .
C10 C11 1.386(4) .
C11 C12 1.388(4) .
C11 H11 0.9300 .
C12 H12 0.9300 .
C13 N 1.397(4) .
C13 C18 1.402(4) .
C13 C14 1.404(4) .
C14 C15 1.382(4) .
C14 H14 0.9300 .
C15 C16 1.395(4) .
C15 H15 0.9300 .
C16 C17 1.400(4) .
C16 C19 1.439(4) .
C17 C18 1.375(4) .
C17 H17 0.9300 .
C18 H18 0.9300 .
C19 C20 1.196(4) .
C20 C21 1.435(4) .
C21 C22 1.406(4) .
C21 C26 1.414(4) .
C22 C23 1.380(4) .
C22 H22 0.9300 .
C23 C24 1.383(4) .
C23 H23 0.9300 .
C24 C25 1.389(4) .
C24 H24 0.9300 .
C25 C26 1.402(4) .
C25 C27 1.491(4) 3_577
C26 C27 1.479(4) .
C27 O3 1.226(4) .
C27 C25 1.491(4) 3_577
C28 O1 1.429(4) .
C28 H28A 0.9600 .
C28 H28B 0.9600 .
C28 H28C 0.9600 .
C29 O2 1.424(5) .
C29 H29A 0.9600 .
C29 H29B 0.9600 .
C29 H29C 0.9600 .
